data_7019662
loop_
_publ_author_name
'Moriuchi, Toshiyuki'
'Mao, Lisheng'
'Wu, Hsyueh-Liang'
'Ohmura, Satoshi D.'
'Watanabe, Masami'
'Hirao, Toshikazu'

_publ_section_title
;
 Synthesis of facial cyclometalated iridium(iii) complexes triggered by
 tripodal ligands.
;
_journal_issue 31
_journal_name_full 'Dalton transactions (Cambridge, England : 2003)'
_journal_page_first 9519
_journal_page_last 9525
_journal_paper_doi 10.1039/c2dt12309f
_journal_volume 41
_journal_year 2012
_chemical_formula_moiety 'C44 H37 Cl4 F3 Ir N3 O3'
_chemical_formula_sum 'C44 H37 Cl4 F3 Ir N3 O3'
_chemical_formula_weight 1046.82
_space_group_IT_number 14
_symmetry_cell_setting monoclinic
_symmetry_Int_Tables_number 14
_symmetry_space_group_name_Hall '-P 2yn'
_symmetry_space_group_name_H-M 'P 1 21/n 1'
_atom_sites_solution_hydrogens geom
_atom_sites_solution_primary direct
_atom_sites_solution_secondary difmap
_cell_angle_alpha 90.0000
_cell_angle_beta 92.1860(10)
_cell_angle_gamma 90.0000
_cell_formula_units_Z 4
_cell_length_a 16.0320(5)
_cell_length_b 14.8771(5)
_cell_length_c 16.3333(5)
_cell_measurement_reflns_used 42999
_cell_measurement_temperature 123
_cell_measurement_theta_max 27.45
_cell_measurement_theta_min 3.01
_cell_volume 3892.8(2)
_computing_cell_refinement 'RAPID AUTO'
_computing_data_collection 'RAPID AUTO (Rigaku, ????)'
_computing_data_reduction 'RAPID AUTO'
_computing_molecular_graphics 'CrystalStructure 4.0'
_computing_publication_material 'CrystalStructure 4.0 (Rigaku, 2010)'
_computing_structure_refinement 'SHELXL97 (Sheldrick, 2008)'
_computing_structure_solution 'SIR2004 (Burla, et al., 2005)'
_diffrn_ambient_temperature 123
_diffrn_detector_area_resol_mean 10.000
_diffrn_measured_fraction_theta_full 0.998
_diffrn_measured_fraction_theta_max 0.998
_diffrn_measurement_device_type 'Rigaku R-AXIS RAPID'
_diffrn_measurement_method \w
_diffrn_radiation_type 'Mo K\a'
_diffrn_radiation_wavelength 0.71075
_diffrn_reflns_av_R_equivalents 0.0629
_diffrn_reflns_limit_h_max 20
_diffrn_reflns_limit_h_min -20
_diffrn_reflns_limit_k_max 19
_diffrn_reflns_limit_k_min -19
_diffrn_reflns_limit_l_max 21
_diffrn_reflns_limit_l_min -21
_diffrn_reflns_number 58908
_diffrn_reflns_theta_full 27.45
_diffrn_reflns_theta_max 27.45
_diffrn_standards_number 0
_exptl_absorpt_coefficient_mu 3.775
_exptl_absorpt_correction_T_max 0.568
_exptl_absorpt_correction_T_min 0.435
_exptl_absorpt_correction_type multi-scan
_exptl_absorpt_process_details 'ABSCOR (Rigaku, 1995)'
_exptl_crystal_colour yellow
_exptl_crystal_density_diffrn 1.786
_exptl_crystal_density_method 'not measured'
_exptl_crystal_description block
_exptl_crystal_F_000 2072.00
_exptl_crystal_size_max 0.200
_exptl_crystal_size_mid 0.170
_exptl_crystal_size_min 0.150
_refine_diff_density_max 2.020
_refine_diff_density_min -2.970
_refine_ls_extinction_method none
_refine_ls_goodness_of_fit_ref 1.173
_refine_ls_hydrogen_treatment constr
_refine_ls_number_parameters 463
_refine_ls_number_reflns 8872
_refine_ls_number_restraints 120
_refine_ls_R_factor_gt 0.0463
_refine_ls_shift/su_max 0.001
_refine_ls_structure_factor_coef Fsqd
_refine_ls_weighting_details 'w = 1/[\s^2^(Fo^2^)+(0.0563P)^2^+38.5447P] where P=(Fo^2^+2Fc^2^)/3'
_refine_ls_weighting_scheme calc
_refine_ls_wR_factor_ref 0.1473
_reflns_number_gt 7234
_reflns_number_total 8872
_reflns_threshold_expression F^2^>2.0\s(F^2^)
_cod_data_source_file c2dt12309f.txt
_cod_data_source_block 110729IrCy(OCPyPhF)3
_cod_database_code 7019662

loop_
_symmetry_equiv_pos_site_id
_symmetry_equiv_pos_as_xyz
1 +X,+Y,+Z
2 1/2-X,1/2+Y,1/2-Z
3 -X,-Y,-Z
4 1/2+X,1/2-Y,1/2+Z

loop_
_atom_site_label
_atom_site_type_symbol
_atom_site_fract_x
_atom_site_fract_y
_atom_site_fract_z
_atom_site_U_iso_or_equiv
_atom_site_adp_type
_atom_site_occupancy
_atom_site_symmetry_multiplicity
_atom_site_calc_flag
_atom_site_refinement_flags
Ir1 Ir 0.454749(15) 0.418573(17) 0.748978(15) 0.01772(10) Uani 1.0 1 d .
Cl1 Cl 0.20207(15) 0.58431(15) 0.88860(15) 0.0431(5) Uani 1.0 1 d .
Cl2 Cl 0.09472(19) 0.43673(19) 0.93772(17) 0.0570(7) Uani 1.0 1 d .
Cl3 Cl 0.4320(5) 0.8626(4) 0.0599(3) 0.132(2) Uani 1.0 1 d .
Cl4 Cl 0.3964(5) 1.0542(4) 0.0390(3) 0.130(2) Uani 1.0 1 d .
F1A F 0.4839(4) 0.0533(4) 0.7590(4) 0.0463(14) Uani 1.0 1 d .
F1B F 0.1866(3) 0.2482(4) 0.6020(3) 0.0375(11) Uani 1.0 1 d .
F1C F 0.2662(3) 0.2595(4) 0.9781(3) 0.0378(12) Uani 1.0 1 d .
O1A O 0.6762(5) 0.6632(5) 0.6105(4) 0.0449(16) Uani 1.0 1 d .
O1B O 0.5515(4) 0.7739(4) 0.6975(4) 0.0392(14) Uani 1.0 1 d .
O1C O 0.6933(4) 0.6862(4) 0.7926(4) 0.0361(14) Uani 1.0 1 d .
N1A N 0.5161(4) 0.4481(5) 0.6381(4) 0.0258(6) Uani 1.0 1 d .
N1B N 0.4084(4) 0.5534(4) 0.7536(4) 0.0199(12) Uani 1.0 1 d .
N1C N 0.5646(4) 0.4511(4) 0.8204(4) 0.0212(12) Uani 1.0 1 d .
C1A C 0.7150(7) 0.7508(7) 0.6100(6) 0.047(3) Uani 1.0 1 d .
C1B C 0.6145(7) 0.8428(7) 0.6921(6) 0.045(3) Uani 1.0 1 d .
C1C C 0.7388(6) 0.7657(7) 0.7658(6) 0.042(3) Uani 1.0 1 d .
C2A C 0.6555(7) 0.8293(7) 0.6121(7) 0.047(3) Uani 1.0 1 d .
C2B C 0.6768(7) 0.8418(6) 0.7635(6) 0.046(3) Uani 1.0 1 d .
C2C C 0.7776(6) 0.7513(8) 0.6818(7) 0.051(3) Uani 1.0 1 d .
C3A C 0.6229(6) 0.6436(7) 0.5406(5) 0.038(2) Uani 1.0 1 d .
C3B C 0.4954(6) 0.7883(6) 0.7626(6) 0.0362(19) Uani 1.0 1 d .
C3C C 0.7458(5) 0.6106(7) 0.8171(6) 0.0349(19) Uani 1.0 1 d .
C4A C 0.5957(5) 0.5479(6) 0.5542(5) 0.0258(6) Uani 1.0 1 d .
C4B C 0.4329(5) 0.7128(6) 0.7512(5) 0.0286(17) Uani 1.0 1 d .
C4C C 0.6884(5) 0.5394(6) 0.8493(5) 0.0277(16) Uani 1.0 1 d .
C5A C 0.6321(5) 0.4738(6) 0.5162(5) 0.0258(6) Uani 1.0 1 d .
C5B C 0.3569(5) 0.7252(6) 0.7079(6) 0.0335(18) Uani 1.0 1 d .
C5C C 0.6893(5) 0.5111(5) 0.9293(5) 0.0271(16) Uani 1.0 1 d .
C6A C 0.6100(5) 0.3875(6) 0.5405(5) 0.0258(6) Uani 1.0 1 d .
C6B C 0.3068(5) 0.6519(6) 0.6913(5) 0.0312(18) Uani 1.0 1 d .
C6C C 0.6273(5) 0.4537(5) 0.9566(5) 0.0229(15) Uani 1.0 1 d .
C7A C 0.5523(5) 0.3757(6) 0.6031(5) 0.0258(6) Uani 1.0 1 d .
C7B C 0.3337(5) 0.5649(5) 0.7140(5) 0.0232(15) Uani 1.0 1 d .
C7C C 0.5634(5) 0.4274(5) 0.9012(5) 0.0195(14) Uani 1.0 1 d .
C8A C 0.5354(5) 0.5302(6) 0.6121(5) 0.0258(6) Uani 1.0 1 d .
C8B C 0.4545(5) 0.6266(5) 0.7741(5) 0.0246(15) Uani 1.0 1 d .
C8C C 0.6273(5) 0.5049(5) 0.7956(5) 0.0229(15) Uani 1.0 1 d .
C9A C 0.5323(5) 0.2894(5) 0.6402(5) 0.0226(15) Uani 1.0 1 d .
C9B C 0.2913(5) 0.4823(5) 0.6881(4) 0.0212(14) Uani 1.0 1 d .
C9C C 0.4869(5) 0.3794(5) 0.9226(5) 0.0242(6) Uani 1.0 1 d .
C10A C 0.5522(5) 0.2066(6) 0.6052(6) 0.0325(18) Uani 1.0 1 d .
C10B C 0.2082(5) 0.4817(6) 0.6560(5) 0.0293(16) Uani 1.0 1 d .
C10C C 0.4775(5) 0.3412(5) 1.0013(5) 0.0242(6) Uani 1.0 1 d .
C11A C 0.5357(5) 0.1270(6) 0.6442(6) 0.036(2) Uani 1.0 1 d .
C11B C 0.1733(5) 0.4026(6) 0.6286(5) 0.0323(17) Uani 1.0 1 d .
C11C C 0.4037(5) 0.3004(5) 1.0185(5) 0.0242(6) Uani 1.0 1 d .
C12A C 0.4997(5) 0.1326(6) 0.7188(6) 0.0343(19) Uani 1.0 1 d .
C12B C 0.2211(5) 0.3261(6) 0.6330(5) 0.0298(16) Uani 1.0 1 d .
C12C C 0.3404(5) 0.2976(5) 0.9597(5) 0.0242(6) Uani 1.0 1 d .
C13A C 0.4767(5) 0.2122(5) 0.7556(5) 0.0262(16) Uani 1.0 1 d .
C13B C 0.3009(5) 0.3230(6) 0.6660(5) 0.0257(15) Uani 1.0 1 d .
C13C C 0.3487(5) 0.3332(5) 0.8815(5) 0.0242(6) Uani 1.0 1 d .
C14A C 0.4911(4) 0.2939(5) 0.7167(5) 0.0225(15) Uani 1.0 1 d .
C14B C 0.3390(4) 0.4020(5) 0.6962(4) 0.0186(13) Uani 1.0 1 d .
C14C C 0.4228(5) 0.3745(5) 0.8614(5) 0.0242(6) Uani 1.0 1 d .
C21 C 0.1623(7) 0.4777(7) 0.8643(7) 0.045(3) Uani 1.0 1 d .
C22 C 0.3673(13) 0.9562(11) 0.0896(11) 0.102(6) Uani 1.0 1 d .
H1 H 0.7468 0.7557 0.5587 0.0564 Uiso 1.0 1 calc R
H1A H 0.5861 0.9027 0.6908 0.0535 Uiso 1.0 1 calc R
H1B H 0.7843 0.7797 0.8074 0.0501 Uiso 1.0 1 calc R
H2A H 0.6864 0.8848 0.5989 0.0568 Uiso 1.0 1 calc R
H2B H 0.6114 0.8208 0.5687 0.0568 Uiso 1.0 1 calc R
H2C H 0.6456 0.8399 0.8146 0.0555 Uiso 1.0 1 calc R
H2D H 0.7082 0.8991 0.7634 0.0555 Uiso 1.0 1 calc R
H2E H 0.8189 0.7995 0.6732 0.0617 Uiso 1.0 1 calc R
H2F H 0.8080 0.6933 0.6829 0.0617 Uiso 1.0 1 calc R
H3A H 0.6535 0.6490 0.4894 0.0455 Uiso 1.0 1 calc R
H3B H 0.5742 0.6846 0.5378 0.0455 Uiso 1.0 1 calc R
H3C H 0.4678 0.8476 0.7573 0.0434 Uiso 1.0 1 calc R
H3D H 0.5250 0.7844 0.8167 0.0434 Uiso 1.0 1 calc R
H3E H 0.7874 0.6290 0.8602 0.0419 Uiso 1.0 1 calc R
H3F H 0.7758 0.5873 0.7696 0.0419 Uiso 1.0 1 calc R
H5A H 0.6712 0.4823 0.4746 0.0309 Uiso 1.0 1 calc R
H5B H 0.3400 0.7835 0.6901 0.0402 Uiso 1.0 1 calc R
H5C H 0.7326 0.5307 0.9665 0.0325 Uiso 1.0 1 calc R
H6A H 0.6337 0.3366 0.5150 0.0309 Uiso 1.0 1 calc R
H6B H 0.2537 0.6599 0.6644 0.0374 Uiso 1.0 1 calc R
H6C H 0.6286 0.4331 1.0117 0.0275 Uiso 1.0 1 calc R
H8A H 0.5066 0.5798 0.6342 0.0309 Uiso 1.0 1 calc R
H8B H 0.5046 0.6181 0.8060 0.0295 Uiso 1.0 1 calc R
H8C H 0.6295 0.5194 0.7390 0.0275 Uiso 1.0 1 calc R
H10A H 0.5776 0.2054 0.5536 0.0390 Uiso 1.0 1 calc R
H10B H 0.1767 0.5357 0.6534 0.0351 Uiso 1.0 1 calc R
H10C H 0.5219 0.3439 1.0415 0.0290 Uiso 1.0 1 calc R
H11A H 0.5488 0.0707 0.6204 0.0427 Uiso 1.0 1 calc R
H11B H 0.1174 0.4008 0.6071 0.0388 Uiso 1.0 1 calc R
H11C H 0.3964 0.2741 1.0708 0.0290 Uiso 1.0 1 calc R
H13A H 0.4512 0.2112 0.8072 0.0314 Uiso 1.0 1 calc R
H13B H 0.3304 0.2676 0.6685 0.0308 Uiso 1.0 1 calc R
H13C H 0.3038 0.3293 0.8420 0.0290 Uiso 1.0 1 calc R
H21A H 0.2093 0.4352 0.8594 0.0543 Uiso 1.0 1 calc R
H21B H 0.1318 0.4806 0.8105 0.0543 Uiso 1.0 1 calc R
H22A H 0.3080 0.9425 0.0757 0.1228 Uiso 1.0 1 calc R
H22B H 0.3733 0.9653 0.1496 0.1228 Uiso 1.0 1 calc R

loop_
_atom_site_aniso_label
_atom_site_aniso_U_11
_atom_site_aniso_U_22
_atom_site_aniso_U_33
_atom_site_aniso_U_12
_atom_site_aniso_U_13
_atom_site_aniso_U_23
Ir1 0.01716(14) 0.01825(14) 0.01775(14) 0.00082(10) 0.00055(9) 0.00016(10)
Cl1 0.0475(13) 0.0351(11) 0.0461(13) -0.0023(10) -0.0056(10) 0.0076(10)
Cl2 0.0643(17) 0.0516(15) 0.0552(16) -0.0100(13) 0.0015(13) 0.0221(13)
Cl3 0.186(6) 0.129(5) 0.078(3) 0.053(4) -0.026(3) -0.005(3)
Cl4 0.214(7) 0.090(3) 0.085(3) 0.001(4) -0.004(4) -0.022(3)
F1A 0.058(4) 0.018(3) 0.063(4) -0.002(3) -0.001(3) 0.002(3)
F1B 0.029(3) 0.042(3) 0.041(3) -0.011(3) -0.006(2) -0.002(3)
F1C 0.036(3) 0.050(3) 0.027(3) -0.014(3) 0.008(2) 0.005(3)
O1A 0.055(5) 0.049(4) 0.031(4) -0.020(4) 0.008(3) -0.002(3)
O1B 0.037(4) 0.037(4) 0.044(4) -0.007(3) 0.009(3) 0.003(3)
O1C 0.031(3) 0.034(4) 0.042(4) -0.007(3) -0.005(3) 0.006(3)
N1A 0.0240(15) 0.0372(17) 0.0162(13) -0.0013(13) 0.0032(11) -0.0004(12)
N1B 0.021(3) 0.022(3) 0.017(3) 0.006(3) 0.003(3) 0.004(3)
N1C 0.020(3) 0.021(3) 0.023(3) -0.000(3) -0.007(3) -0.004(3)
C1A 0.058(6) 0.037(5) 0.046(6) -0.023(5) 0.013(5) -0.003(5)
C1B 0.054(6) 0.030(5) 0.049(6) -0.015(4) -0.005(5) 0.006(4)
C1C 0.032(5) 0.054(6) 0.040(5) -0.018(4) -0.002(4) 0.008(5)
C2A 0.045(6) 0.046(6) 0.051(6) -0.020(5) -0.006(5) 0.013(5)
C2B 0.071(7) 0.028(5) 0.041(6) -0.005(5) 0.012(5) 0.003(4)
C2C 0.037(5) 0.048(6) 0.070(7) -0.017(5) 0.010(5) 0.010(6)
C3A 0.046(5) 0.047(6) 0.022(4) -0.018(5) 0.004(4) 0.005(4)
C3B 0.030(5) 0.026(4) 0.052(6) -0.002(4) -0.003(4) -0.000(4)
C3C 0.024(4) 0.045(5) 0.036(5) -0.014(4) -0.004(4) -0.000(4)
C4A 0.0240(15) 0.0372(17) 0.0162(13) -0.0013(13) 0.0032(11) -0.0004(12)
C4B 0.035(5) 0.029(4) 0.022(4) 0.005(4) 0.004(3) -0.003(4)
C4C 0.021(4) 0.026(4) 0.036(5) 0.001(3) -0.001(3) -0.003(4)
C5A 0.0240(15) 0.0372(17) 0.0162(13) -0.0013(13) 0.0032(11) -0.0004(12)
C5B 0.029(4) 0.026(4) 0.045(5) 0.007(4) -0.000(4) 0.004(4)
C5C 0.020(4) 0.028(4) 0.033(4) 0.001(3) -0.006(3) -0.009(4)
C6A 0.0240(15) 0.0372(17) 0.0162(13) -0.0013(13) 0.0032(11) -0.0004(12)
C6B 0.028(4) 0.036(5) 0.030(4) 0.011(4) 0.003(4) 0.010(4)
C6C 0.026(4) 0.029(4) 0.014(4) 0.006(3) 0.002(3) -0.006(3)
C7A 0.0240(15) 0.0372(17) 0.0162(13) -0.0013(13) 0.0032(11) -0.0004(12)
C7B 0.021(4) 0.027(4) 0.022(4) 0.005(3) 0.009(3) 0.005(3)
C7C 0.020(4) 0.020(4) 0.019(4) 0.005(3) -0.002(3) -0.003(3)
C8A 0.0240(15) 0.0372(17) 0.0162(13) -0.0013(13) 0.0032(11) -0.0004(12)
C8B 0.024(4) 0.017(4) 0.032(4) 0.001(3) -0.001(3) 0.000(3)
C8C 0.022(4) 0.031(4) 0.016(4) 0.001(3) 0.002(3) 0.002(3)
C9A 0.018(4) 0.028(4) 0.021(4) 0.002(3) 0.001(3) -0.010(3)
C9B 0.021(4) 0.032(4) 0.011(3) 0.002(3) 0.005(3) 0.008(3)
C9C 0.0293(16) 0.0245(15) 0.0189(14) -0.0005(12) 0.0020(12) 0.0024(12)
C10A 0.021(4) 0.039(5) 0.037(5) 0.005(4) -0.003(4) -0.011(4)
C10B 0.025(4) 0.037(4) 0.027(4) 0.007(3) 0.005(3) 0.002(4)
C10C 0.0293(16) 0.0245(15) 0.0189(14) -0.0005(12) 0.0020(12) 0.0024(12)
C11A 0.031(5) 0.027(4) 0.048(5) 0.003(4) -0.005(4) -0.018(4)
C11B 0.021(4) 0.048(5) 0.028(4) -0.004(3) 0.000(3) 0.002(4)
C11C 0.0293(16) 0.0245(15) 0.0189(14) -0.0005(12) 0.0020(12) 0.0024(12)
C12A 0.029(4) 0.023(4) 0.050(6) -0.000(4) -0.009(4) -0.000(4)
C12B 0.027(4) 0.036(4) 0.025(4) -0.008(3) -0.004(3) -0.005(4)
C12C 0.0293(16) 0.0245(15) 0.0189(14) -0.0005(12) 0.0020(12) 0.0024(12)
C13A 0.026(4) 0.024(4) 0.029(4) 0.002(3) 0.000(3) -0.002(3)
C13B 0.029(4) 0.031(4) 0.016(4) -0.004(3) -0.005(3) 0.001(3)
C13C 0.0293(16) 0.0245(15) 0.0189(14) -0.0005(12) 0.0020(12) 0.0024(12)
C14A 0.014(3) 0.029(4) 0.025(4) -0.002(3) -0.000(3) -0.000(3)
C14B 0.008(3) 0.035(4) 0.013(3) -0.001(3) 0.005(3) 0.003(3)
C14C 0.0293(16) 0.0245(15) 0.0189(14) -0.0005(12) 0.0020(12) 0.0024(12)
C21 0.044(6) 0.037(5) 0.054(6) 0.004(4) 0.000(5) 0.003(5)
C22 0.164(18) 0.065(10) 0.077(11) 0.011(11) -0.016(11) -0.001(8)

loop_
_atom_type_symbol
_atom_type_description
_atom_type_scat_dispersion_real
_atom_type_scat_dispersion_imag
_atom_type_scat_source
C C 0.0033 0.0016
;
International Tables for Crystallography
(1992, Vol. C, Tables 4.2.6.8 and 6.1.1.4)
;
H H 0.0000 0.0000
;
International Tables for Crystallography
(1992, Vol. C, Table 6.1.1.4)
;
F F 0.0171 0.0103
;
International Tables for Crystallography
(1992, Vol. C, Tables 4.2.6.8 and 6.1.1.4)
;
O O 0.0106 0.0060
;
International Tables for Crystallography
(1992, Vol. C, Tables 4.2.6.8 and 6.1.1.4)
;
N N 0.0061 0.0033
;
International Tables for Crystallography
(1992, Vol. C, Tables 4.2.6.8 and 6.1.1.4)
;
Ir Ir -1.4442 7.9887
;
International Tables for Crystallography
(1992, Vol. C, Tables 4.2.6.8 and 6.1.1.4)
;
Cl Cl 0.1484 0.1585
;
International Tables for Crystallography
(1992, Vol. C, Tables 4.2.6.8 and 6.1.1.4)
;

loop_
_geom_angle_atom_site_label_1
_geom_angle_atom_site_label_2
_geom_angle_atom_site_label_3
_geom_angle
_geom_angle_publ_flag
N1A Ir1 N1B 90.5(3) yes
N1A Ir1 N1C 91.1(3) yes
N1A Ir1 C14A 79.7(3) yes
N1A Ir1 C14B 96.2(3) yes
N1A Ir1 C14C 166.0(3) yes
N1B Ir1 N1C 92.8(3) yes
N1B Ir1 C14A 166.7(3) yes
N1B Ir1 C14B 79.4(3) yes
N1B Ir1 C14C 99.8(3) yes
N1C Ir1 C14A 96.4(3) yes
N1C Ir1 C14B 169.3(3) yes
N1C Ir1 C14C 79.0(3) yes
C14A Ir1 C14B 92.6(3) yes
C14A Ir1 C14C 91.4(3) yes
C14B Ir1 C14C 95.0(3) yes
C1A O1A C3A 115.1(7) yes
C1B O1B C3B 113.5(7) yes
C1C O1C C3C 114.7(7) yes
Ir1 N1A C7A 114.3(5) yes
Ir1 N1A C8A 125.2(5) yes
C7A N1A C8A 118.9(7) yes
Ir1 N1B C7B 113.9(5) yes
Ir1 N1B C8B 125.2(5) yes
C7B N1B C8B 118.9(7) yes
Ir1 N1C C7C 115.3(5) yes
Ir1 N1C C8C 125.1(5) yes
C7C N1C C8C 118.6(6) yes
O1A C1A C2A 115.2(9) yes
O1A C1A C2C 105.8(8) yes
C2A C1A C2C 112.3(9) yes
O1B C1B C2A 106.8(8) yes
O1B C1B C2B 112.9(8) yes
C2A C1B C2B 112.0(9) yes
O1C C1C C2B 106.2(8) yes
O1C C1C C2C 112.0(8) yes
C2B C1C C2C 111.7(8) yes
C1A C2A C1B 115.0(9) yes
C1B C2B C1C 116.4(8) yes
C1A C2C C1C 114.3(8) yes
O1A C3A C4A 104.1(7) yes
O1B C3B C4B 103.3(7) yes
O1C C3C C4C 106.6(7) yes
C3A C4A C5A 123.3(7) yes
C3A C4A C8A 119.2(8) yes
C5A C4A C8A 117.3(8) yes
C3B C4B C5B 121.7(8) yes
C3B C4B C8B 120.0(7) yes
C5B C4B C8B 117.8(8) yes
C3C C4C C5C 124.2(7) yes
C3C C4C C8C 117.6(7) yes
C5C C4C C8C 118.0(7) yes
C4A C5A C6A 118.9(7) yes
C4B C5B C6B 119.1(8) yes
C4C C5C C6C 120.7(7) yes
C5A C6A C7A 120.0(8) yes
C5B C6B C7B 120.4(8) yes
C5C C6C C7C 118.6(7) yes
N1A C7A C6A 120.4(8) yes
N1A C7A C9A 114.8(7) yes
C6A C7A C9A 124.6(7) yes
N1B C7B C6B 120.0(7) yes
N1B C7B C9B 115.3(7) yes
C6B C7B C9B 124.2(7) yes
N1C C7C C6C 121.0(7) yes
N1C C7C C9C 113.4(6) yes
C6C C7C C9C 125.4(7) yes
N1A C8A C4A 124.1(8) yes
N1B C8B C4B 123.6(7) yes
N1C C8C C4C 122.7(7) yes
C7A C9A C10A 123.2(7) yes
C7A C9A C14A 115.7(7) yes
C10A C9A C14A 121.1(7) yes
C7B C9B C10B 122.3(7) yes
C7B C9B C14B 116.0(6) yes
C10B C9B C14B 121.7(7) yes
C7C C9C C10C 121.8(7) yes
C7C C9C C14C 116.7(7) yes
C10C C9C C14C 121.6(7) yes
C9A C10A C11A 121.2(8) yes
C9B C10B C11B 119.6(8) yes
C9C C10C C11C 119.0(7) yes
C10A C11A C12A 117.0(8) yes
C10B C11B C12B 118.3(8) yes
C10C C11C C12C 119.5(7) yes
F1A C12A C11A 117.6(8) yes
F1A C12A C13A 117.9(8) yes
C11A C12A C13A 124.5(8) yes
F1B C12B C11B 117.7(7) yes
F1B C12B C13B 118.2(7) yes
C11B C12B C13B 124.0(8) yes
F1C C12C C11C 119.3(7) yes
F1C C12C C13C 118.4(7) yes
C11C C12C C13C 122.4(7) yes
C12A C13A C14A 119.7(8) yes
C12B C13B C14B 119.8(7) yes
C12C C13C C14C 119.8(7) yes
Ir1 C14A C9A 114.6(6) yes
Ir1 C14A C13A 128.8(6) yes
C9A C14A C13A 116.4(7) yes
Ir1 C14B C9B 114.7(5) yes
Ir1 C14B C13B 128.9(6) yes
C9B C14B C13B 116.4(6) yes
Ir1 C14C C9C 115.0(6) yes
Ir1 C14C C13C 127.1(6) yes
C9C C14C C13C 117.6(7) yes
Cl1 C21 Cl2 112.9(6) yes
Cl3 C22 Cl4 110.4(11) yes
O1A C1A H1 107.737 no
C2A C1A H1 107.747 no
C2C C1A H1 107.745 no
O1B C1B H1A 108.344 no
C2A C1B H1A 108.343 no
C2B C1B H1A 108.344 no
O1C C1C H1B 108.932 no
C2B C1C H1B 108.934 no
C2C C1C H1B 108.932 no
C1A C2A H2A 108.520 no
C1A C2A H2B 108.531 no
C1B C2A H2A 108.528 no
C1B C2A H2B 108.532 no
H2A C2A H2B 107.524 no
C1B C2B H2C 108.189 no
C1B C2B H2D 108.188 no
C1C C2B H2C 108.169 no
C1C C2B H2D 108.174 no
H2C C2B H2D 107.343 no
C1A C2C H2E 108.685 no
C1A C2C H2F 108.684 no
C1C C2C H2E 108.687 no
C1C C2C H2F 108.675 no
H2E C2C H2F 107.612 no
O1A C3A H3A 110.945 no
O1A C3A H3B 110.935 no
C4A C3A H3A 110.955 no
C4A C3A H3B 110.938 no
H3A C3A H3B 108.958 no
O1B C3B H3C 111.090 no
O1B C3B H3D 111.099 no
C4B C3B H3C 111.101 no
C4B C3B H3D 111.089 no
H3C C3B H3D 109.062 no
O1C C3C H3E 110.418 no
O1C C3C H3F 110.421 no
C4C C3C H3E 110.415 no
C4C C3C H3F 110.413 no
H3E C3C H3F 108.620 no
C4A C5A H5A 120.526 no
C6A C5A H5A 120.530 no
C4B C5B H5B 120.446 no
C6B C5B H5B 120.455 no
C4C C5C H5C 119.658 no
C6C C5C H5C 119.647 no
C5A C6A H6A 120.005 no
C7A C6A H6A 120.019 no
C5B C6B H6B 119.814 no
C7B C6B H6B 119.817 no
C5C C6C H6C 120.721 no
C7C C6C H6C 120.722 no
N1A C8A H8A 117.944 no
C4A C8A H8A 117.933 no
N1B C8B H8B 118.176 no
C4B C8B H8B 118.183 no
N1C C8C H8C 118.628 no
C4C C8C H8C 118.622 no
C9A C10A H10A 119.402 no
C11A C10A H10A 119.397 no
C9B C10B H10B 120.202 no
C11B C10B H10B 120.204 no
C9C C10C H10C 120.474 no
C11C C10C H10C 120.485 no
C10A C11A H11A 121.495 no
C12A C11A H11A 121.504 no
C10B C11B H11B 120.824 no
C12B C11B H11B 120.828 no
C10C C11C H11C 120.229 no
C12C C11C H11C 120.225 no
C12A C13A H13A 120.161 no
C14A C13A H13A 120.151 no
C12B C13B H13B 120.103 no
C14B C13B H13B 120.110 no
C12C C13C H13C 120.080 no
C14C C13C H13C 120.077 no
Cl1 C21 H21A 108.996 no
Cl1 C21 H21B 108.991 no
Cl2 C21 H21A 109.010 no
Cl2 C21 H21B 109.004 no
H21A C21 H21B 107.775 no
Cl3 C22 H22A 109.584 no
Cl3 C22 H22B 109.581 no
Cl4 C22 H22A 109.581 no
Cl4 C22 H22B 109.586 no
H22A C22 H22B 108.116 no

loop_
_geom_bond_atom_site_label_1
_geom_bond_atom_site_label_2
_geom_bond_distance
_geom_bond_publ_flag
Ir1 N1A 2.140(6) yes
Ir1 N1B 2.142(6) yes
Ir1 N1C 2.131(6) yes
Ir1 C14A 2.020(8) yes
Ir1 C14B 2.031(6) yes
Ir1 C14C 2.034(8) yes
Cl1 C21 1.749(10) yes
Cl2 C21 1.755(11) yes
Cl3 C22 1.814(19) yes
Cl4 C22 1.749(18) yes
F1A C12A 1.378(10) yes
F1B C12B 1.373(10) yes
F1C C12C 1.361(9) yes
O1A C1A 1.443(12) yes
O1A C3A 1.430(11) yes
O1B C1B 1.444(12) yes
O1B C3B 1.435(12) yes
O1C C1C 1.465(12) yes
O1C C3C 1.452(11) yes
N1A C7A 1.358(11) yes
N1A C8A 1.334(11) yes
N1B C7B 1.349(9) yes
N1B C8B 1.352(10) yes
N1C C7C 1.367(9) yes
N1C C8C 1.359(10) yes
C1A C2A 1.510(15) yes
C1A C2C 1.515(15) yes
C1B C2A 1.499(15) yes
C1B C2B 1.506(15) yes
C1C C2B 1.506(14) yes
C1C C2C 1.543(15) yes
C3A C4A 1.507(13) yes
C3B C4B 1.511(12) yes
C3C C4C 1.510(12) yes
C4A C5A 1.403(12) yes
C4A C8A 1.402(11) yes
C4B C5B 1.398(12) yes
C4B C8B 1.376(11) yes
C4C C5C 1.373(12) yes
C4C C8C 1.388(11) yes
C5A C6A 1.392(12) yes
C5B C6B 1.375(12) yes
C5C C6C 1.396(11) yes
C6A C7A 1.417(11) yes
C6B C7B 1.410(11) yes
C6C C7C 1.398(10) yes
C7A C9A 1.462(11) yes
C7B C9B 1.459(11) yes
C7C C9C 1.473(11) yes
C9A C10A 1.399(12) yes
C9A C14A 1.437(10) yes
C9B C10B 1.414(11) yes
C9B C14B 1.421(11) yes
C9C C10C 1.419(10) yes
C9C C14C 1.406(11) yes
C10A C11A 1.375(13) yes
C10B C11B 1.370(12) yes
C10C C11C 1.368(11) yes
C11A C12A 1.371(13) yes
C11B C12B 1.372(12) yes
C11C C12C 1.371(10) yes
C12A C13A 1.386(12) yes
C12B C13B 1.370(11) yes
C12C C13C 1.395(10) yes
C13A C14A 1.394(11) yes
C13B C14B 1.406(11) yes
C13C C14C 1.388(11) yes
C1A H1 1.000 no
C1B H1A 1.000 no
C1C H1B 1.000 no
C2A H2A 0.990 no
C2A H2B 0.990 no
C2B H2C 0.990 no
C2B H2D 0.990 no
C2C H2E 0.990 no
C2C H2F 0.990 no
C3A H3A 0.990 no
C3A H3B 0.990 no
C3B H3C 0.990 no
C3B H3D 0.990 no
C3C H3E 0.990 no
C3C H3F 0.990 no
C5A H5A 0.950 no
C5B H5B 0.950 no
C5C H5C 0.950 no
C6A H6A 0.950 no
C6B H6B 0.950 no
C6C H6C 0.950 no
C8A H8A 0.950 no
C8B H8B 0.950 no
C8C H8C 0.950 no
C10A H10A 0.950 no
C10B H10B 0.950 no
C10C H10C 0.950 no
C11A H11A 0.950 no
C11B H11B 0.950 no
C11C H11C 0.950 no
C13A H13A 0.950 no
C13B H13B 0.950 no
C13C H13C 0.950 no
C21 H21A 0.990 no
C21 H21B 0.990 no
C22 H22A 0.990 no
C22 H22B 0.990 no

loop_
_geom_contact_atom_site_label_1
_geom_contact_atom_site_label_2
_geom_contact_distance
_geom_contact_publ_flag
_geom_contact_site_symmetry_2
F1A C10A 3.594(11) no .
F1B C10B 3.597(10) no .
O1A O1B 2.990(10) no .
O1A O1C 2.996(9) no .
O1A C1B 3.162(12) no .
O1A C1C 3.094(12) no .
O1A C3C 3.599(11) no .
O1A C5A 3.276(11) no .
O1A C8A 3.003(11) no .
O1B O1C 3.002(9) no .
O1B C1A 3.051(13) no .
O1B C1C 3.165(11) no .
O1B C3A 3.443(11) no .
O1B C5B 3.215(10) no .
O1B C8B 2.989(10) no .
O1C C1A 3.165(12) no .
O1C C1B 3.092(12) no .
O1C C3B 3.535(11) no .
O1C C5C 3.434(10) no .
O1C C8C 2.898(10) no .
N1A C5A 2.801(10) no .
N1A C8C 3.188(9) no .
N1B C5B 2.779(10) no .
N1B C8A 3.157(10) no .
N1C C5C 2.772(10) no .
N1C C8B 3.226(10) no .
C1A C2B 2.934(14) no .
C1B C2C 2.959(15) no .
C1C C2A 2.954(14) no .
C2A C3A 3.038(14) no .
C2B C3B 3.015(14) no .
C2C C3C 3.100(15) no .
C4A C7A 2.779(12) no .
C4B C7B 2.769(11) no .
C4C C7C 2.765(11) no .
C6A C8A 2.722(12) no .
C6A C10A 3.049(12) no .
C6B C8B 2.708(11) no .
C6B C10B 3.029(12) no .
C6C C8C 2.739(10) no .
C6C C10C 3.039(11) no .
C8A C8B 3.317(11) no .
C8A C8C 3.310(10) no .
C8B C8C 3.318(11) no .
C9A C12A 2.722(12) no .
C9B C12B 2.720(11) no .
C9C C12C 2.734(11) no .
C9C C14A 3.598(11) no .
C10A C13A 2.782(12) no .
C10B C13B 2.791(12) no .
C10C C13C 2.793(11) no .
C11A C14A 2.854(12) no .
C11B C14B 2.837(10) no .
C11C C14C 2.820(10) no .
C13A C13B 3.534(11) no .
C13A C13C 3.464(11) no .
C13A C14C 3.110(11) no .
C13B C13C 3.577(10) no .
C13B C14A 3.158(10) no .
C13C C14B 3.193(10) no .
Cl1 F1B 3.021(6) no 2_556
Cl2 C10A 3.555(9) no 4_455
Cl3 Cl4 3.471(10) no 3_675
Cl3 F1A 3.440(8) no 3_666
Cl3 C10C 3.521(10) no 3_666
Cl3 C11B 3.505(10) no 2_555
Cl3 C13A 3.483(10) no 3_666
Cl4 Cl3 3.471(10) no 3_675
F1A Cl3 3.440(8) no 3_666
F1A C10B 3.588(10) no 2_546
F1A C21 3.234(12) no 2_546
F1A C22 3.37(2) no 3_666
F1B Cl1 3.021(6) no 2_546
F1B C4B 3.169(10) no 2_546
F1B C5B 3.226(11) no 2_546
F1B C8B 3.582(9) no 2_546
F1C C5B 3.594(10) no 2_546
F1C C6A 3.506(10) no 4_455
F1C C6B 3.367(10) no 2_546
O1A C22 3.57(2) no 4_565
O1C C11C 3.514(10) no 3_667
N1A C4A 3.556(10) no 3_666
N1A C5A 3.590(10) no 3_666
C3C C11A 3.544(12) no 2_656
C4A N1A 3.556(10) no 3_666
C4A C8A 3.565(10) no 3_666
C4B F1B 3.169(10) no 2_556
C4B C12B 3.587(12) no 2_556
C4C C11C 3.574(11) no 3_667
C5A N1A 3.590(10) no 3_666
C5A C8A 3.344(10) no 3_666
C5B F1B 3.226(11) no 2_556
C5B F1C 3.594(10) no 2_556
C5B C12B 3.289(12) no 2_556
C5C C11C 3.305(11) no 3_667
C5C C12C 3.418(11) no 3_667
C6A F1C 3.506(10) no 4_554
C6A C8A 3.564(11) no 3_666
C6B F1C 3.367(10) no 2_556
C6C C10C 3.563(11) no 3_667
C8A C4A 3.565(10) no 3_666
C8A C5A 3.344(10) no 3_666
C8A C6A 3.564(11) no 3_666
C8B F1B 3.582(9) no 2_556
C10A Cl2 3.555(9) no 4_554
C10B F1A 3.588(10) no 2_556
C10B C21 3.510(13) no .
C10C Cl3 3.521(10) no 3_666
C10C C6C 3.563(11) no 3_667
C11A C3C 3.544(12) no 2_646
C11B Cl3 3.505(10) no 2_545
C11C O1C 3.514(10) no 3_667
C11C C4C 3.574(11) no 3_667
C11C C5C 3.305(11) no 3_667
C12B C4B 3.587(12) no 2_546
C12B C5B 3.289(12) no 2_546
C12C C5C 3.418(11) no 3_667
C13A Cl3 3.483(10) no 3_666
C21 F1A 3.234(12) no 2_556
C21 C10B 3.510(13) no .
C22 F1A 3.37(2) no 3_666
C22 O1A 3.57(2) no 4_464
Ir1 H8A 3.1741 no .
Ir1 H8B 3.2036 no .
Ir1 H8C 3.1873 no .
Ir1 H13A 3.2288 no .
Ir1 H13B 3.2481 no .
Ir1 H13C 3.1960 no .
F1A H11A 2.5393 no .
F1A H13A 2.5388 no .
F1B H11B 2.5300 no .
F1B H13B 2.5260 no .
F1C H11C 2.5413 no .
F1C H13C 2.5452 no .
O1A H2A 3.3060 no .
O1A H2B 2.6433 no .
O1A H2E 3.1956 no .
O1A H2F 2.4228 no .
O1A H3F 3.2034 no .
O1A H5A 3.4874 no .
O1A H8A 3.0278 no .
O1A H8C 3.1085 no .
O1B H2A 3.2019 no .
O1B H2B 2.4473 no .
O1B H2C 2.5841 no .
O1B H2D 3.2749 no .
O1B H3B 2.9619 no .
O1B H5B 3.3916 no .
O1B H8A 3.1416 no .
O1B H8B 3.0301 no .
O1C H2C 2.4424 no .
O1C H2D 3.2129 no .
O1C H2E 3.3168 no .
O1C H2F 2.6182 no .
O1C H3D 3.1067 no .
O1C H8B 3.2052 no .
O1C H8C 2.8101 no .
N1A H6A 3.2601 no .
N1A H8C 2.6313 no .
N1B H6B 3.2412 no .
N1B H8A 2.5820 no .
N1B H8C 3.5971 no .
N1C H6C 3.2619 no .
N1C H8B 2.6714 no .
C1A H1A 3.3658 no .
C1A H1B 3.3979 no .
C1A H2D 3.3438 no .
C1A H3A 2.6446 no .
C1A H3B 2.6920 no .
C1B H1 3.3586 no .
C1B H1B 3.3836 no .
C1B H2E 3.3654 no .
C1B H3B 3.4911 no .
C1B H3C 2.6198 no .
C1B H3D 2.6794 no .
C1C H1 3.3938 no .
C1C H1A 3.3795 no .
C1C H2A 3.3313 no .
C1C H3D 3.5684 no .
C1C H3E 2.6513 no .
C1C H3F 2.7196 no .
C2A H2C 3.3214 no .
C2A H2D 2.7818 no .
C2A H2E 2.8027 no .
C2A H2F 3.3456 no .
C2A H3A 3.3479 no .
C2A H3B 2.7722 no .
C2B H2A 2.7728 no .
C2B H2B 3.3266 no .
C2B H2E 2.8317 no .
C2B H2F 3.3536 no .
C2B H3C 3.3495 no .
C2B H3D 2.7506 no .
C2C H2A 2.7860 no .
C2C H2B 3.3475 no .
C2C H2C 3.3576 no .
C2C H2D 2.8219 no .
C2C H3E 3.4339 no .
C2C H3F 2.8306 no .
C3A H1 2.6018 no .
C3A H2B 2.6832 no .
C3A H5A 2.7533 no .
C3A H8A 2.6326 no .
C3B H1A 2.5528 no .
C3B H2C 2.6377 no .
C3B H5B 2.7170 no .
C3B H8B 2.6315 no .
C3C H1B 2.5979 no .
C3C H2F 2.7355 no .
C3C H5C 2.7299 no .
C3C H8C 2.5996 no .
C4A H6A 3.2693 no .
C4A H8C 3.0762 no .
C4B H6B 3.2512 no .
C4B H8A 3.0225 no .
C4C H6C 3.2640 no .
C4C H8B 3.2240 no .
C5A H3A 2.6685 no .
C5A H3B 3.2934 no .
C5A H8A 3.2475 no .
C5B H3C 2.6499 no .
C5B H3D 3.2924 no .
C5B H8A 3.4797 no .
C5B H8B 3.2297 no .
C5C H3E 2.6381 no .
C5C H3F 3.2078 no .
C5C H8C 3.2197 no .
C6A H10A 2.7682 no .
C6B H8A 3.5366 no .
C6B H10B 2.7601 no .
C6C H10C 2.7620 no .
C7A H5A 3.2945 no .
C7A H8A 3.1682 no .
C7A H8C 3.2894 no .
C7A H10A 2.6950 no .
C7B H5B 3.2772 no .
C7B H8A 3.1150 no .
C7B H8B 3.1750 no .
C7B H10B 2.7044 no .
C7C H5C 3.2610 no .
C7C H8B 3.3535 no .
C7C H8C 3.1983 no .
C7C H10C 2.7112 no .
C8A H3A 3.3193 no .
C8A H3B 2.6823 no .
C8A H5A 3.2642 no .
C8A H8B 3.4796 no .
C8A H8C 2.5217 no .
C8B H3C 3.3066 no .
C8B H3D 2.6858 no .
C8B H5B 3.2405 no .
C8B H8A 2.5584 no .
C8B H8C 3.2954 no .
C8C H3E 3.3016 no .
C8C H3F 2.7254 no .
C8C H5C 3.2293 no .
C8C H8A 3.3979 no .
C8C H8B 2.6005 no .
C9A H6A 2.7514 no .
C9A H11A 3.2812 no .
C9A H13A 3.2787 no .
C9A H13B 3.3042 no .
C9B H6B 2.7350 no .
C9B H11B 3.2723 no .
C9B H13B 3.2725 no .
C9B H13C 3.3916 no .
C9C H6C 2.7691 no .
C9C H11C 3.2678 no .
C9C H13A 3.1702 no .
C9C H13C 3.2567 no .
C10A H6A 2.7861 no .
C10B H6B 2.7525 no .
C10C H6C 2.7806 no .
C11A H13A 3.2825 no .
C11B H13B 3.2667 no .
C11C H13C 3.2720 no .
C12A H10A 3.2043 no .
C12A H13B 3.4514 no .
C12B H10B 3.2192 no .
C12C H10C 3.2293 no .
C12C H13A 3.3691 no .
C13A H11A 3.2931 no .
C13A H13B 2.8201 no .
C13B H11B 3.2708 no .
C13B H13C 2.8755 no .
C13C H11C 3.2762 no .
C13C H13A 2.7604 no .
C14A H10A 3.3215 no .
C14A H13B 2.6936 no .
C14B H10B 3.3286 no .
C14B H13C 2.6959 no .
C14C H10C 3.3199 no .
C14C H13A 2.6313 no .
H1 H2A 2.2592 no .
H1 H2B 2.3870 no .
H1 H2E 2.2571 no .
H1 H2F 2.4058 no .
H1 H3A 2.4300 no .
H1 H3B 2.9687 no .
H1A H2A 2.2569 no .
H1A H2B 2.3854 no .
H1A H2C 2.3933 no .
H1A H2D 2.2506 no .
H1A H3C 2.3677 no .
H1A H3D 2.9053 no .
H1B H2C 2.4046 no .
H1B H2D 2.2565 no .
H1B H2E 2.3008 no .
H1B H2F 2.4479 no .
H1B H3E 2.4027 no .
H1B H3F 2.9303 no .
H2A H2D 2.7042 no .
H2A H2E 2.7188 no .
H2B H3A 2.9538 no .
H2B H3B 2.1658 no .
H2C H3C 2.9686 no .
H2C H3D 2.1036 no .
H2D H2E 2.7778 no .
H2D H3D 3.5334 no .
H2F H3E 3.0804 no .
H2F H3F 2.1949 no .
H3A H5A 2.5095 no .
H3A H8A 3.5541 no .
H3B H5A 3.5579 no .
H3B H8A 2.4936 no .
H3C H5B 2.4774 no .
H3C H8B 3.5502 no .
H3D H5B 3.5502 no .
H3D H8B 2.5006 no .
H3E H5C 2.4579 no .
H3E H8C 3.5494 no .
H3F H5C 3.4204 no .
H3F H8C 2.5856 no .
H5A H6A 2.3499 no .
H5B H6B 2.3293 no .
H5C H6C 2.3508 no .
H6A H10A 2.2489 no .
H6B H10B 2.2255 no .
H6C H10C 2.2333 no .
H8A H8B 2.8649 no .
H8A H8C 2.7133 no .
H8B H8C 2.7429 no .
H10A H11A 2.3378 no .
H10B H11B 2.3345 no .
H10C H11C 2.3285 no .
H13A H13B 3.0425 no .
H13A H13C 3.0167 no .
H13B H13C 3.0255 no .
Cl1 H2A 3.4846 no 4_465
Cl1 H5C 3.0719 no 3_667
Cl1 H6C 3.1231 no 3_667
Cl1 H13B 2.9221 no 2_556
Cl2 H1A 3.5492 no 2_546
Cl2 H3C 3.5590 no 2_546
Cl2 H5B 3.2894 no 2_546
Cl2 H5C 3.1655 no 3_667
Cl2 H10A 2.8587 no 4_455
Cl2 H11A 3.1617 no 2_556
Cl2 H11A 3.1030 no 4_455
Cl3 H1 3.4510 no 4_464
Cl3 H2E 3.5755 no 4_464
Cl3 H2F 2.9974 no 4_464
Cl3 H10C 3.5795 no 3_666
Cl3 H11B 2.8680 no 2_555
Cl3 H13A 3.0197 no 3_666
Cl4 H2C 2.9618 no 3_676
Cl4 H3D 3.5599 no 3_676
Cl4 H10B 3.3241 no 2_555
Cl4 H11B 3.3044 no 2_555
Cl4 H11C 3.3120 no 1_564
F1A H1A 3.0144 no 1_545
F1A H3C 3.0716 no 1_545
F1A H10B 3.0042 no 2_546
F1A H11B 3.5837 no 2_546
F1A H21B 2.3966 no 2_546
F1A H22B 2.6995 no 3_666
F1B H1 2.8720 no 3_666
F1B H3A 3.3810 no 3_666
F1B H5B 3.4774 no 2_546
F1B H6C 3.1952 no 4_454
F1B H10C 3.1032 no 4_454
F1C H3E 3.2617 no 3_667
F1C H5B 3.1963 no 2_546
F1C H5C 3.2498 no 3_667
F1C H6A 2.6501 no 4_455
F1C H6B 2.7664 no 2_546
F1C H10A 3.3496 no 4_455
F1C H21A 3.3591 no .
O1A H22A 2.7107 no 4_565
O1C H11C 2.7651 no 3_667
N1C H2E 2.9274 no 2_646
C1A H22A 3.2963 no 4_565
C1C H11C 3.5524 no 3_667
C2B H11C 3.4530 no 3_667
C2B H22B 3.3144 no 3_676
C2C H22A 3.4079 no 4_565
C3A H22A 3.2624 no 4_565
C3B H11B 3.3011 no 2_556
C3B H11C 3.3048 no 3_667
C3C H2D 3.4996 no 2_646
C3C H11A 3.4622 no 2_656
C3C H11C 3.4378 no 3_667
C4A H22A 3.4109 no 4_565
C4B H10C 3.5373 no 3_667
C4C H2A 3.1472 no 2_646
C4C H2D 3.2755 no 2_646
C4C H2E 3.5888 no 2_646
C4C H11C 3.3747 no 3_667
C5A H8A 3.3463 no 3_666
C5A H22A 3.1995 no 4_565
C5B H13C 3.0877 no 2_556
C5B H21A 3.4643 no 2_556
C5C H2A 2.7899 no 2_646
C5C H2E 3.5645 no 2_646
C5C H11C 3.4790 no 3_667
C6A H1B 3.3609 no 2_646
C6A H3B 3.3500 no 3_666
C6A H8A 3.3858 no 3_666
C6B H5A 3.3954 no 3_666
C6B H6A 3.5411 no 3_666
C6B H13C 3.2140 no 2_556
C6C H1 3.5857 no 2_646
C6C H2A 3.3168 no 2_646
C6C H2E 3.2621 no 2_646
C7A H1B 3.2782 no 2_646
C7A H3A 3.5946 no 3_666
C7A H3B 3.1404 no 3_666
C7B H5A 3.1583 no 3_666
C7C H2E 2.9717 no 2_646
C8A H5A 3.5570 no 3_666
C8B H10C 3.0538 no 3_667
C8C H2D 3.2489 no 2_646
C8C H2E 3.2100 no 2_646
C9A H1B 3.0330 no 2_646
C9A H3B 3.3386 no 3_666
C9B H5A 2.7975 no 3_666
C9B H21A 3.2138 no .
C9B H21B 3.3057 no .
C9C H6C 3.5372 no 3_667
C10A H1B 3.1305 no 2_646
C10A H3B 3.4388 no 3_666
C10A H3E 2.8556 no 2_646
C10B H5A 2.9828 no 3_666
C10B H21A 3.3923 no .
C10B H21B 2.8467 no .
C10C H3D 3.5119 no 3_667
C10C H8B 3.2070 no 3_667
C11A H1A 3.5100 no 1_545
C11A H3E 2.8395 no 2_646
C11A H3F 3.3365 no 2_646
C11A H21B 3.5586 no 2_546
C11B H3A 3.5245 no 3_666
C11B H3C 3.0949 no 2_546
C11B H5A 3.5092 no 3_666
C11B H5B 3.4641 no 2_546
C11B H21B 3.2808 no .
C11B H22A 3.4149 no 2_545
C11C H2C 3.5462 no 3_667
C11C H3D 3.1472 no 3_667
C11C H5C 3.3461 no 3_667
C11C H8B 3.3949 no 3_667
C12A H2F 3.5392 no 2_646
C12A H21B 3.1165 no 2_546
C12A H22B 3.2493 no 3_666
C12B H1 3.4162 no 3_666
C12B H3A 2.9119 no 3_666
C12B H3C 3.5911 no 2_546
C12B H5B 3.1504 no 2_546
C12C H5C 3.0753 no 3_667
C12C H6B 3.2161 no 2_546
C12C H21A 3.3214 no .
C13A H2F 3.5695 no 2_646
C13B H3A 2.6999 no 3_666
C13B H5B 3.3730 no 2_546
C13C H5B 3.2868 no 2_546
C13C H5C 3.4940 no 3_667
C13C H6B 3.1327 no 2_546
C13C H21A 2.7139 no .
C14A H2E 3.4800 no 2_646
C14B H3A 3.1311 no 3_666
C14B H5A 3.2770 no 3_666
C14B H21A 3.4781 no .
C14C H21A 3.5391 no .
C21 H3C 3.4241 no 2_546
C21 H5B 3.0234 no 2_546
C21 H5C 3.1840 no 3_667
C21 H10B 3.5675 no .
C21 H13C 3.1964 no .
C22 H2C 3.4230 no 3_676
C22 H2D 3.4763 no 3_676
C22 H2F 2.8779 no 4_464
C22 H3F 3.3977 no 4_464
C22 H11B 3.3355 no 2_555
H1 Cl3 3.4510 no 4_565
H1 F1B 2.8720 no 3_666
H1 C6C 3.5857 no 2_656
H1 C12B 3.4162 no 3_666
H1 H6C 3.5296 no 2_656
H1 H22A 3.1169 no 4_565
H1A Cl2 3.5492 no 2_556
H1A F1A 3.0144 no 1_565
H1A C11A 3.5100 no 1_565
H1A H3F 3.5719 no 2_656
H1A H11A 2.8054 no 1_565
H1A H22B 3.3095 no 3_676
H1B C6A 3.3609 no 2_656
H1B C7A 3.2782 no 2_656
H1B C9A 3.0330 no 2_656
H1B C10A 3.1305 no 2_656
H1B H6A 3.2510 no 2_656
H1B H10A 3.3003 no 2_656
H2A Cl1 3.4846 no 4_564
H2A C4C 3.1472 no 2_656
H2A C5C 2.7899 no 2_656
H2A C6C 3.3168 no 2_656
H2A H5C 2.7652 no 2_656
H2A H11A 3.5638 no 1_565
H2B H10A 3.5863 no 3_666
H2C Cl4 2.9618 no 3_676
H2C C11C 3.5462 no 3_667
H2C C22 3.4230 no 3_676
H2C H11C 2.6332 no 3_667
H2C H22B 2.9739 no 3_676
H2D C3C 3.4996 no 2_656
H2D C4C 3.2755 no 2_656
H2D C8C 3.2489 no 2_656
H2D C22 3.4763 no 3_676
H2D H3F 2.8657 no 2_656
H2D H8C 3.1614 no 2_656
H2D H22A 3.5461 no 3_676
H2D H22B 2.8174 no 3_676
H2E Cl3 3.5755 no 4_565
H2E N1C 2.9274 no 2_656
H2E C4C 3.5888 no 2_656
H2E C5C 3.5645 no 2_656
H2E C6C 3.2621 no 2_656
H2E C7C 2.9717 no 2_656
H2E C8C 3.2100 no 2_656
H2E C14A 3.4800 no 2_656
H2F Cl3 2.9974 no 4_565
H2F C12A 3.5392 no 2_656
H2F C13A 3.5695 no 2_656
H2F C22 2.8779 no 4_565
H2F H22A 2.6732 no 4_565
H2F H22B 2.6469 no 4_565
H3A F1B 3.3810 no 3_666
H3A C7A 3.5946 no 3_666
H3A C11B 3.5245 no 3_666
H3A C12B 2.9119 no 3_666
H3A C13B 2.6999 no 3_666
H3A C14B 3.1311 no 3_666
H3A H13B 2.8813 no 3_666
H3A H22A 3.1163 no 4_565
H3B C6A 3.3500 no 3_666
H3B C7A 3.1404 no 3_666
H3B C9A 3.3386 no 3_666
H3B C10A 3.4388 no 3_666
H3B H6A 3.4252 no 3_666
H3B H10A 3.2485 no 3_666
H3C Cl2 3.5590 no 2_556
H3C F1A 3.0716 no 1_565
H3C C11B 3.0949 no 2_556
H3C C12B 3.5911 no 2_556
H3C C21 3.4241 no 2_556
H3C H11B 2.7612 no 2_556
H3C H21B 2.7485 no 2_556
H3D Cl4 3.5599 no 3_676
H3D C10C 3.5119 no 3_667
H3D C11C 3.1472 no 3_667
H3D H10C 3.1147 no 3_667
H3D H11B 3.1586 no 2_556
H3D H11C 2.3547 no 3_667
H3E F1C 3.2617 no 3_667
H3E C10A 2.8556 no 2_656
H3E C11A 2.8395 no 2_656
H3E H10A 2.7802 no 2_656
H3E H11A 2.7734 no 2_656
H3E H11C 3.5052 no 3_667
H3F C11A 3.3365 no 2_656
H3F C22 3.3977 no 4_565
H3F H1A 3.5719 no 2_646
H3F H2D 2.8657 no 2_646
H3F H11A 3.2878 no 2_656
H3F H22A 3.2582 no 4_565
H3F H22B 2.6711 no 4_565
H5A C6B 3.3954 no 3_666
H5A C7B 3.1583 no 3_666
H5A C8A 3.5570 no 3_666
H5A C9B 2.7975 no 3_666
H5A C10B 2.9828 no 3_666
H5A C11B 3.5092 no 3_666
H5A C14B 3.2770 no 3_666
H5A H6B 3.3600 no 3_666
H5A H8A 3.4272 no 3_666
H5A H10B 3.2846 no 3_666
H5A H22A 2.9176 no 4_565
H5B Cl2 3.2894 no 2_556
H5B F1B 3.4774 no 2_556
H5B F1C 3.1963 no 2_556
H5B C11B 3.4641 no 2_556
H5B C12B 3.1504 no 2_556
H5B C13B 3.3730 no 2_556
H5B C13C 3.2868 no 2_556
H5B C21 3.0234 no 2_556
H5B H13C 2.4419 no 2_556
H5B H21A 2.5147 no 2_556
H5B H21B 2.9667 no 2_556
H5C Cl1 3.0719 no 3_667
H5C Cl2 3.1655 no 3_667
H5C F1C 3.2498 no 3_667
H5C C11C 3.3461 no 3_667
H5C C12C 3.0753 no 3_667
H5C C13C 3.4940 no 3_667
H5C C21 3.1840 no 3_667
H5C H2A 2.7652 no 2_646
H5C H21A 3.0025 no 3_667
H6A F1C 2.6501 no 4_554
H6A C6B 3.5411 no 3_666
H6A H1B 3.2510 no 2_646
H6A H3B 3.4252 no 3_666
H6A H6B 3.4997 no 3_666
H6A H8A 3.4817 no 3_666
H6B F1C 2.7664 no 2_556
H6B C12C 3.2161 no 2_556
H6B C13C 3.1327 no 2_556
H6B H5A 3.3600 no 3_666
H6B H6A 3.4997 no 3_666
H6B H13A 3.4222 no 2_556
H6B H13B 3.4814 no 2_556
H6B H13C 2.6840 no 2_556
H6C Cl1 3.1231 no 3_667
H6C F1B 3.1952 no 4_555
H6C C9C 3.5372 no 3_667
H6C H1 3.5296 no 2_646
H8A C5A 3.3463 no 3_666
H8A C6A 3.3858 no 3_666
H8A H5A 3.4272 no 3_666
H8A H6A 3.4817 no 3_666
H8B C10C 3.2070 no 3_667
H8B C11C 3.3949 no 3_667
H8B H10C 2.6048 no 3_667
H8B H11C 2.9821 no 3_667
H8C H2D 3.1614 no 2_646
H10A Cl2 2.8587 no 4_554
H10A F1C 3.3496 no 4_554
H10A H1B 3.3003 no 2_646
H10A H2B 3.5863 no 3_666
H10A H3B 3.2485 no 3_666
H10A H3E 2.7802 no 2_646
H10B Cl4 3.3241 no 2_545
H10B F1A 3.0042 no 2_556
H10B C21 3.5675 no .
H10B H5A 3.2846 no 3_666
H10B H13A 3.3965 no 2_556
H10B H21B 2.8131 no .
H10C Cl3 3.5795 no 3_666
H10C F1B 3.1032 no 4_555
H10C C4B 3.5373 no 3_667
H10C C8B 3.0538 no 3_667
H10C H3D 3.1147 no 3_667
H10C H8B 2.6048 no 3_667
H11A Cl2 3.1617 no 2_546
H11A Cl2 3.1030 no 4_554
H11A C3C 3.4622 no 2_646
H11A H1A 2.8054 no 1_545
H11A H2A 3.5638 no 1_545
H11A H3E 2.7734 no 2_646
H11A H3F 3.2878 no 2_646
H11A H21B 3.4205 no 2_546
H11B Cl3 2.8680 no 2_545
H11B Cl4 3.3044 no 2_545
H11B F1A 3.5837 no 2_556
H11B C3B 3.3011 no 2_546
H11B C22 3.3355 no 2_545
H11B H3C 2.7612 no 2_546
H11B H3D 3.1586 no 2_546
H11B H21B 3.5265 no .
H11B H22A 3.3184 no 2_545
H11C Cl4 3.3120 no 1_546
H11C O1C 2.7651 no 3_667
H11C C1C 3.5524 no 3_667
H11C C2B 3.4530 no 3_667
H11C C3B 3.3048 no 3_667
H11C C3C 3.4378 no 3_667
H11C C4C 3.3747 no 3_667
H11C C5C 3.4790 no 3_667
H11C H2C 2.6332 no 3_667
H11C H3D 2.3547 no 3_667
H11C H3E 3.5052 no 3_667
H11C H8B 2.9821 no 3_667
H13A Cl3 3.0197 no 3_666
H13A H6B 3.4222 no 2_546
H13A H10B 3.3965 no 2_546
H13B Cl1 2.9221 no 2_546
H13B H3A 2.8813 no 3_666
H13B H6B 3.4814 no 2_546
H13C C5B 3.0877 no 2_546
H13C C6B 3.2140 no 2_546
H13C C21 3.1964 no .
H13C H5B 2.4419 no 2_546
H13C H6B 2.6840 no 2_546
H13C H21A 2.2109 no .
H13C H21B 3.5802 no .
H21A F1C 3.3591 no .
H21A C5B 3.4643 no 2_546
H21A C9B 3.2138 no .
H21A C10B 3.3923 no .
H21A C12C 3.3214 no .
H21A C13C 2.7139 no .
H21A C14B 3.4781 no .
H21A C14C 3.5391 no .
H21A H5B 2.5147 no 2_546
H21A H5C 3.0025 no 3_667
H21A H13C 2.2109 no .
H21B F1A 2.3966 no 2_556
H21B C9B 3.3057 no .
H21B C10B 2.8467 no .
H21B C11A 3.5586 no 2_556
H21B C11B 3.2808 no .
H21B C12A 3.1165 no 2_556
H21B H3C 2.7485 no 2_546
H21B H5B 2.9667 no 2_546
H21B H10B 2.8131 no .
H21B H11A 3.4205 no 2_556
H21B H11B 3.5265 no .
H21B H13C 3.5802 no .
H22A O1A 2.7107 no 4_464
H22A C1A 3.2963 no 4_464
H22A C2C 3.4079 no 4_464
H22A C3A 3.2624 no 4_464
H22A C4A 3.4109 no 4_464
H22A C5A 3.1995 no 4_464
H22A C11B 3.4149 no 2_555
H22A H1 3.1169 no 4_464
H22A H2D 3.5461 no 3_676
H22A H2F 2.6732 no 4_464
H22A H3A 3.1163 no 4_464
H22A H3F 3.2582 no 4_464
H22A H5A 2.9176 no 4_464
H22A H11B 3.3184 no 2_555
H22B F1A 2.6995 no 3_666
H22B C2B 3.3144 no 3_676
H22B C12A 3.2493 no 3_666
H22B H1A 3.3095 no 3_676
H22B H2C 2.9739 no 3_676
H22B H2D 2.8174 no 3_676
H22B H2F 2.6469 no 4_464
H22B H3F 2.6711 no 4_464

loop_
_geom_torsion_atom_site_label_1
_geom_torsion_atom_site_label_2
_geom_torsion_atom_site_label_3
_geom_torsion_atom_site_label_4
_geom_torsion
_geom_torsion_publ_flag
N1A Ir1 N1B C7B 89.6(4) no
N1A Ir1 N1B C8B -74.0(5) no
N1B Ir1 N1A C7A -174.4(4) no
N1B Ir1 N1A C8A 20.1(5) no
N1A Ir1 N1C C7C -168.6(4) no
N1A Ir1 N1C C8C 22.7(5) no
N1C Ir1 N1A C7A 92.8(4) no
N1C Ir1 N1A C8A -72.7(5) no
N1A Ir1 C14A C9A -2.6(4) no
N1A Ir1 C14A C13A -178.1(6) no
C14A Ir1 N1A C7A -3.5(4) no
C14A Ir1 N1A C8A -169.0(5) no
N1A Ir1 C14B C9B -87.9(5) no
N1A Ir1 C14B C13B 91.1(6) no
C14B Ir1 N1A C7A -95.0(4) no
C14B Ir1 N1A C8A 99.5(5) no
N1B Ir1 N1C C7C 100.8(4) no
N1B Ir1 N1C C8C -67.9(5) no
N1C Ir1 N1B C7B -179.3(4) no
N1C Ir1 N1B C8B 17.2(5) no
N1B Ir1 C14B C9B 1.4(4) no
N1B Ir1 C14B C13B -179.5(6) no
C14B Ir1 N1B C7B -6.6(4) no
C14B Ir1 N1B C8B -170.2(5) no
N1B Ir1 C14C C9C -96.4(5) no
N1B Ir1 C14C C13C 90.1(6) no
C14C Ir1 N1B C7B -99.9(4) no
C14C Ir1 N1B C8B 96.6(5) no
N1C Ir1 C14A C9A -92.6(4) no
N1C Ir1 C14A C13A 91.9(6) no
C14A Ir1 N1C C7C -88.9(4) no
C14A Ir1 N1C C8C 102.4(5) no
N1C Ir1 C14C C9C -5.5(5) no
N1C Ir1 C14C C13C -178.9(6) no
C14C Ir1 N1C C7C 1.4(4) no
C14C Ir1 N1C C8C -167.4(5) no
C14A Ir1 C14B C9B -167.8(5) no
C14A Ir1 C14B C13B 11.2(6) no
C14B Ir1 C14A C9A 93.2(5) no
C14B Ir1 C14A C13A -82.3(6) no
C14A Ir1 C14C C9C 90.8(5) no
C14A Ir1 C14C C13C -82.7(6) no
C14C Ir1 C14A C9A -171.8(5) no
C14C Ir1 C14A C13A 12.8(6) no
C14B Ir1 C14C C9C -176.5(5) no
C14B Ir1 C14C C13C 10.1(6) no
C14C Ir1 C14B C9B 100.5(5) no
C14C Ir1 C14B C13B -80.5(6) no
C1A O1A C3A C4A 176.6(7) no
C3A O1A C1A C2A 63.7(10) no
C3A O1A C1A C2C -171.6(7) no
C1B O1B C3B C4B 175.8(6) no
C3B O1B C1B C2A -168.1(6) no
C3B O1B C1B C2B 68.4(9) no
C1C O1C C3C C4C 175.1(6) no
C3C O1C C1C C2B -166.4(6) no
C3C O1C C1C C2C 71.4(8) no
Ir1 N1A C7A C6A -166.1(4) no
Ir1 N1A C7A C9A 8.8(8) no
Ir1 N1A C8A C4A 160.3(5) no
C7A N1A C8A C4A -4.6(10) no
C8A N1A C7A C6A 0.4(10) no
C8A N1A C7A C9A 175.3(6) no
Ir1 N1B C7B C6B -161.6(5) no
Ir1 N1B C7B C9B 10.4(8) no
Ir1 N1B C8B C4B 157.4(5) no
C7B N1B C8B C4B -5.4(11) no
C8B N1B C7B C6B 3.0(10) no
C8B N1B C7B C9B 175.0(6) no
Ir1 N1C C7C C6C -172.7(4) no
Ir1 N1C C7C C9C 2.8(7) no
Ir1 N1C C8C C4C 165.9(5) no
C7C N1C C8C C4C -2.4(10) no
C8C N1C C7C C6C -3.2(10) no
C8C N1C C7C C9C 172.3(6) no
O1A C1A C2A C1B 71.0(10) no
O1A C1A C2C C1C -78.1(10) no
C2A C1A C2C C1C 48.4(12) no
C2C C1A C2A C1B -50.3(11) no
O1B C1B C2A C1A -74.9(9) no
O1B C1B C2B C1C 72.6(11) no
C2A C1B C2B C1C -48.0(11) no
C2B C1B C2A C1A 49.2(11) no
O1C C1C C2B C1B -76.0(9) no
O1C C1C C2C C1A 72.8(10) no
C2B C1C C2C C1A -46.2(11) no
C2C C1C C2B C1B 46.4(11) no
O1A C3A C4A C5A -99.5(8) no
O1A C3A C4A C8A 75.5(8) no
O1B C3B C4B C5B -95.8(8) no
O1B C3B C4B C8B 75.4(8) no
O1C C3C C4C C5C -114.2(8) no
O1C C3C C4C C8C 61.4(9) no
C3A C4A C5A C6A 172.0(6) no
C3A C4A C8A N1A -169.3(7) no
C5A C4A C8A N1A 6.0(11) no
C8A C4A C5A C6A -3.1(10) no
C3B C4B C5B C6B 172.5(7) no
C3B C4B C8B N1B -168.3(7) no
C5B C4B C8B N1B 3.3(12) no
C8B C4B C5B C6B 1.1(12) no
C3C C4C C5C C6C 171.5(7) no
C3C C4C C8C N1C -169.8(7) no
C5C C4C C8C N1C 6.1(11) no
C8C C4C C5C C6C -4.0(11) no
C4A C5A C6A C7A -0.6(10) no
C4B C5B C6B C7B -3.2(12) no
C4C C5C C6C C7C -1.3(11) no
C5A C6A C7A N1A 2.1(11) no
C5A C6A C7A C9A -172.2(6) no
C5B C6B C7B N1B 1.2(12) no
C5B C6B C7B C9B -170.1(7) no
C5C C6C C7C N1C 5.1(11) no
C5C C6C C7C C9C -169.9(6) no
N1A C7A C9A C10A 169.4(6) no
N1A C7A C9A C14A -11.2(9) no
C6A C7A C9A C10A -16.0(11) no
C6A C7A C9A C14A 163.4(6) no
N1B C7B C9B C10B 171.3(6) no
N1B C7B C9B C14B -9.4(9) no
C6B C7B C9B C10B -17.1(11) no
C6B C7B C9B C14B 162.2(7) no
N1C C7C C9C C10C 173.4(6) no
N1C C7C C9C C14C -7.6(9) no
C6C C7C C9C C10C -11.3(11) no
C6C C7C C9C C14C 167.7(7) no
C7A C9A C10A C11A 177.0(6) no
C7A C9A C14A Ir1 8.2(8) no
C7A C9A C14A C13A -175.8(6) no
C10A C9A C14A Ir1 -172.4(6) no
C10A C9A C14A C13A 3.6(10) no
C14A C9A C10A C11A -2.4(11) no
C7B C9B C10B C11B 176.5(6) no
C7B C9B C14B Ir1 3.5(8) no
C7B C9B C14B C13B -175.6(6) no
C10B C9B C14B Ir1 -177.1(6) no
C10B C9B C14B C13B 3.7(10) no
C14B C9B C10B C11B -2.8(11) no
C7C C9C C10C C11C 177.5(6) no
C7C C9C C14C Ir1 8.8(9) no
C7C C9C C14C C13C -177.1(6) no
C10C C9C C14C Ir1 -172.2(6) no
C10C C9C C14C C13C 1.9(11) no
C14C C9C C10C C11C -1.4(11) no
C9A C10A C11A C12A -0.5(11) no
C9B C10B C11B C12B -0.4(11) no
C9C C10C C11C C12C -0.3(11) no
C10A C11A C12A F1A -179.1(7) no
C10A C11A C12A C13A 2.2(12) no
C10B C11B C12B F1B -177.2(7) no
C10B C11B C12B C13B 2.6(12) no
C10C C11C C12C F1C -177.8(7) no
C10C C11C C12C C13C 1.5(11) no
F1A C12A C13A C14A -179.6(6) no
C11A C12A C13A C14A -0.9(12) no
F1B C12B C13B C14B 178.2(6) no
C11B C12B C13B C14B -1.5(12) no
F1C C12C C13C C14C 178.4(6) no
C11C C12C C13C C14C -1.0(11) no
C12A C13A C14A Ir1 173.4(6) no
C12A C13A C14A C9A -2.0(10) no
C12B C13B C14B Ir1 179.4(6) no
C12B C13B C14B C9B -1.6(10) no
C12C C13C C14C Ir1 172.5(6) no
C12C C13C C14C C9C -0.7(11) no
